data_7054538
loop_
_publ_author_name
'Ma, Zhihong'
'Fan, Dong'
'Li, Suzhen'
'Han, Zhangang'
'Li, Xiaoyan'
'Zheng, Xuezhong'
'Lin, Jin'

_publ_section_title
;
 Reactivity of a trinuclear ruthenium complex involving C--H activation
 and insertion of alkene
;
_journal_issue 2
_journal_name_full 'New J. Chem.'
_journal_page_first 1075
_journal_paper_doi 10.1039/C4NJ01382D
_journal_volume 39
_journal_year 2015
_chemical_formula_sum 'C32 H17 Br N2 O4 Ru2'
_chemical_formula_weight 775.53
_chemical_name_systematic
; 
 ? 
;
_space_group_IT_number 15
_symmetry_cell_setting monoclinic
_symmetry_space_group_name_Hall '-C 2yc'
_symmetry_space_group_name_H-M 'C 1 2/c 1'
_atom_sites_solution_hydrogens geom
_atom_sites_solution_primary direct
_atom_sites_solution_secondary difmap
_audit_creation_method SHELXL-97
_cell_angle_alpha 90.00
_cell_angle_beta 115.263(4)
_cell_angle_gamma 90.00
_cell_formula_units_Z 8
_cell_length_a 24.724(8)
_cell_length_b 10.628(4)
_cell_length_c 23.593(8)
_cell_measurement_reflns_used 5880
_cell_measurement_temperature 298(2)
_cell_measurement_theta_max 26.611
_cell_measurement_theta_min 3.104
_cell_volume 5607(3)
_computing_cell_refinement 'Bruker SMART'
_computing_data_collection 'Bruker SMART'
_computing_data_reduction 'Bruker SAINT'
_computing_molecular_graphics 'Bruker SHELXTL'
_computing_publication_material 'Bruker SHELXTL'
_computing_structure_refinement 'SHELXL-97 (Sheldrick, 1997)'
_computing_structure_solution 'SHELXS-97 (Sheldrick, 1990)'
_diffrn_ambient_temperature 298(2)
_diffrn_measured_fraction_theta_full 0.998
_diffrn_measured_fraction_theta_max 0.998
_diffrn_measurement_device_type 'CCD area detector'
_diffrn_measurement_method 'phi and omega scans'
_diffrn_radiation_monochromator graphite
_diffrn_radiation_source 'fine-focus sealed tube'
_diffrn_radiation_type MoK\a
_diffrn_radiation_wavelength 0.71073
_diffrn_reflns_av_R_equivalents 0.0653
_diffrn_reflns_av_sigmaI/netI 0.0568
_diffrn_reflns_limit_h_max 26
_diffrn_reflns_limit_h_min -29
_diffrn_reflns_limit_k_max 12
_diffrn_reflns_limit_k_min -11
_diffrn_reflns_limit_l_max 28
_diffrn_reflns_limit_l_min -22
_diffrn_reflns_number 14179
_diffrn_reflns_theta_full 25.50
_diffrn_reflns_theta_max 25.50
_diffrn_reflns_theta_min 1.82
_exptl_absorpt_coefficient_mu 2.544
_exptl_absorpt_correction_T_max 0.9509
_exptl_absorpt_correction_T_min 0.4448
_exptl_absorpt_correction_type multi-scan
_exptl_absorpt_process_details sadabs
_exptl_crystal_colour yellow
_exptl_crystal_density_diffrn 1.838
_exptl_crystal_density_method 'not measured'
_exptl_crystal_description plan
_exptl_crystal_F_000 3024
_exptl_crystal_size_max 0.38
_exptl_crystal_size_mid 0.29
_exptl_crystal_size_min 0.02
_refine_diff_density_max 0.656
_refine_diff_density_min -0.770
_refine_diff_density_rms 0.120
_refine_ls_extinction_method none
_refine_ls_goodness_of_fit_ref 0.992
_refine_ls_hydrogen_treatment constr
_refine_ls_matrix_type full
_refine_ls_number_parameters 370
_refine_ls_number_reflns 5217
_refine_ls_number_restraints 0
_refine_ls_restrained_S_all 0.992
_refine_ls_R_factor_all 0.0580
_refine_ls_R_factor_gt 0.0417
_refine_ls_shift/su_max 0.001
_refine_ls_shift/su_mean 0.000
_refine_ls_structure_factor_coef Fsqd
_refine_ls_weighting_details 'calc w=1/[\s^2^(Fo^2^)+(0.0637P)^2^+0.0000P] where P=(Fo^2^+2Fc^2^)/3'
_refine_ls_weighting_scheme calc
_refine_ls_wR_factor_gt 0.1015
_refine_ls_wR_factor_ref 0.1106
_reflns_number_gt 4027
_reflns_number_total 5217
_reflns_threshold_expression >2sigma(I)
_cod_data_source_file c4nj01382d4.cif
_cod_data_source_block 130627am
_cod_depositor_comments
;
The following automatic conversions were performed:

'_symmetry_cell_setting' value 'Monoclinic' changed to 'monoclinic'
according to
/usr/data/users/saulius/crontab/automatic-downloads/rss-feeds/RSC/lib/dictionaries/cif_core.dic
dictionary named 'cif_core.dic' version 2.4.2 from 2011-04-26.

Automatic conversion script
Id: cif_fix_values 2827 2014-09-09 07:05:25Z andrius 

 Adding full bibliography for 7054537--7054542.cif.
;
_cod_original_cell_volume 5606(3)
_cod_original_sg_symbol_H-M C2/c
_cod_database_code 7054538

loop_
_symmetry_equiv_pos_as_xyz
'x, y, z'
'-x, y, -z+1/2'
'x+1/2, y+1/2, z'
'-x+1/2, y+1/2, -z+1/2'
'-x, -y, -z'
'x, -y, z-1/2'
'-x+1/2, -y+1/2, -z'
'x+1/2, -y+1/2, z-1/2'

loop_
_atom_site_label
_atom_site_type_symbol
_atom_site_fract_x
_atom_site_fract_y
_atom_site_fract_z
_atom_site_U_iso_or_equiv
_atom_site_adp_type
_atom_site_occupancy
_atom_site_symmetry_multiplicity
_atom_site_calc_flag
_atom_site_refinement_flags
Br1 Br 0.84509(3) 0.27949(7) -0.03850(3) 0.0705(2) Uani 1 1 d .
C1 C 0.86054(19) 0.6336(5) 0.12147(19) 0.0405(11) Uani 1 1 d .
C2 C 0.8728(2) 0.7271(5) 0.1674(2) 0.0420(11) Uani 1 1 d .
H2 H 0.9129 0.7509 0.1981 0.050 Uiso 1 1 calc R
C3 C 0.8185(2) 0.7931(5) 0.1576(2) 0.0470(12) Uani 1 1 d .
C4 C 0.8071(2) 0.8948(5) 0.1893(2) 0.0554(14) Uani 1 1 d .
H4 H 0.8382 0.9302 0.2239 0.066 Uiso 1 1 calc R
C5 C 0.7498(3) 0.9419(6) 0.1691(3) 0.0664(17) Uani 1 1 d .
H5 H 0.7424 1.0100 0.1895 0.080 Uiso 1 1 calc R
C6 C 0.7027(3) 0.8861(6) 0.1173(3) 0.0658(16) Uani 1 1 d .
H6 H 0.6645 0.9202 0.1036 0.079 Uiso 1 1 calc R
C7 C 0.7106(2) 0.7847(6) 0.0866(2) 0.0572(14) Uani 1 1 d .
H7 H 0.6781 0.7482 0.0538 0.069 Uiso 1 1 calc R
C8 C 0.7699(2) 0.7343(5) 0.1053(2) 0.0481(12) Uani 1 1 d .
C9 C 0.79626(19) 0.6312(5) 0.0854(2) 0.0406(11) Uani 1 1 d .
C10 C 0.7715(2) 0.5392(5) 0.0343(2) 0.0434(11) Uani 1 1 d .
C11 C 0.7111(2) 0.5340(6) -0.0071(2) 0.0587(15) Uani 1 1 d .
H11 H 0.6840 0.5890 -0.0025 0.070 Uiso 1 1 calc R
C12 C 0.6918(3) 0.4477(6) -0.0546(3) 0.0653(17) Uani 1 1 d .
H12 H 0.6515 0.4429 -0.0819 0.078 Uiso 1 1 calc R
C13 C 0.7317(2) 0.3688(6) -0.0621(2) 0.0578(14) Uani 1 1 d .
H13 H 0.7192 0.3093 -0.0941 0.069 Uiso 1 1 calc R
C14 C 0.7911(2) 0.3796(5) -0.0209(2) 0.0504(13) Uani 1 1 d .
C15 C 0.9482(2) 0.3150(5) 0.0994(2) 0.0465(12) Uani 1 1 d .
C16 C 0.9913(3) 0.2707(6) 0.0737(3) 0.0596(15) Uani 1 1 d .
H16A H 1.0277 0.3204 0.0904 0.071 Uiso 1 1 calc R
H16B H 0.9735 0.2760 0.0283 0.071 Uiso 1 1 calc R
C17 C 1.0040(2) 0.1356(6) 0.0952(2) 0.0572(14) Uani 1 1 d .
C18 C 1.0387(3) 0.0454(7) 0.0828(3) 0.0727(18) Uani 1 1 d .
H18 H 1.0583 0.0662 0.0580 0.087 Uiso 1 1 calc R
C19 C 1.0440(3) -0.0732(7) 0.1069(4) 0.089(2) Uani 1 1 d .
H19 H 1.0666 -0.1335 0.0981 0.107 Uiso 1 1 calc R
C20 C 1.0155(3) -0.1030(7) 0.1442(3) 0.0792(19) Uani 1 1 d .
H20 H 1.0195 -0.1837 0.1607 0.095 Uiso 1 1 calc R
C21 C 0.9806(3) -0.0144(6) 0.1577(3) 0.0630(16) Uani 1 1 d .
H21 H 0.9613 -0.0362 0.1826 0.076 Uiso 1 1 calc R
C22 C 0.9752(2) 0.1071(5) 0.1332(2) 0.0493(13) Uani 1 1 d .
C23 C 0.9433(2) 0.2225(5) 0.1374(2) 0.0433(12) Uani 1 1 d .
C24 C 0.91102(19) 0.2496(5) 0.17516(19) 0.0371(10) Uani 1 1 d .
C25 C 0.9065(2) 0.1692(5) 0.2185(2) 0.0484(12) Uani 1 1 d .
H25 H 0.9249 0.0907 0.2255 0.058 Uiso 1 1 calc R
C26 C 0.8746(2) 0.2053(5) 0.2518(2) 0.0534(14) Uani 1 1 d .
H26 H 0.8716 0.1518 0.2815 0.064 Uiso 1 1 calc R
C27 C 0.8476(2) 0.3199(5) 0.2405(2) 0.0480(12) Uani 1 1 d .
H27 H 0.8247 0.3423 0.2615 0.058 Uiso 1 1 calc R
C28 C 0.85336(19) 0.4062(5) 0.19780(19) 0.0374(10) Uani 1 1 d .
C29 C 0.8455(2) 0.6043(5) 0.2717(2) 0.0489(13) Uani 1 1 d .
C30 C 0.7426(2) 0.5058(6) 0.1744(2) 0.0546(14) Uani 1 1 d .
C31 C 0.9277(2) 0.5739(6) 0.0462(2) 0.0622(16) Uani 1 1 d .
C32 C 0.9802(2) 0.5299(5) 0.1656(2) 0.0466(12) Uani 1 1 d .
N1 N 0.88524(15) 0.3684(4) 0.16565(15) 0.0365(9) Uani 1 1 d .
N2 N 0.81279(17) 0.4580(4) 0.02792(16) 0.0414(9) Uani 1 1 d .
O1 O 0.9400(2) 0.6248(6) 0.0114(2) 0.1030(19) Uani 1 1 d .
O2 O 1.02539(18) 0.5590(5) 0.20331(19) 0.0812(13) Uani 1 1 d .
O3 O 0.69812(19) 0.4628(5) 0.1669(2) 0.0922(16) Uani 1 1 d .
O4 O 0.86563(19) 0.6203(5) 0.32375(17) 0.0778(13) Uani 1 1 d .
Ru1 Ru 0.814827(15) 0.58333(4) 0.183438(16) 0.03771(13) Uani 1 1 d .
Ru2 Ru 0.907198(15) 0.48589(4) 0.103175(16) 0.03792(13) Uani 1 1 d .

loop_
_atom_site_aniso_label
_atom_site_aniso_U_11
_atom_site_aniso_U_22
_atom_site_aniso_U_33
_atom_site_aniso_U_23
_atom_site_aniso_U_13
_atom_site_aniso_U_12
Br1 0.0801(4) 0.0856(5) 0.0451(3) -0.0136(3) 0.0259(3) 0.0025(3)
C1 0.038(2) 0.057(3) 0.025(2) 0.010(2) 0.0135(19) -0.002(2)
C2 0.042(3) 0.048(3) 0.035(2) 0.002(2) 0.017(2) -0.003(2)
C3 0.051(3) 0.045(3) 0.045(3) 0.009(2) 0.020(2) -0.003(2)
C4 0.064(3) 0.056(4) 0.050(3) 0.001(3) 0.028(3) -0.001(3)
C5 0.090(5) 0.058(4) 0.064(4) 0.011(3) 0.045(4) 0.021(3)
C6 0.064(4) 0.076(4) 0.063(4) 0.022(3) 0.033(3) 0.027(3)
C7 0.046(3) 0.076(4) 0.047(3) 0.011(3) 0.018(3) 0.013(3)
C8 0.048(3) 0.056(3) 0.039(3) 0.011(2) 0.018(2) 0.006(2)
C9 0.034(2) 0.054(3) 0.030(2) 0.007(2) 0.0106(19) -0.001(2)
C10 0.043(3) 0.056(3) 0.030(2) 0.009(2) 0.014(2) -0.006(2)
C11 0.043(3) 0.081(4) 0.042(3) 0.003(3) 0.009(2) -0.005(3)
C12 0.046(3) 0.088(5) 0.044(3) -0.002(3) 0.002(3) -0.020(3)
C13 0.060(3) 0.071(4) 0.034(3) -0.007(3) 0.012(3) -0.017(3)
C14 0.061(3) 0.063(4) 0.027(2) 0.007(2) 0.019(2) -0.003(3)
C15 0.037(2) 0.059(3) 0.044(3) -0.008(2) 0.019(2) -0.002(2)
C16 0.054(3) 0.077(4) 0.056(3) -0.004(3) 0.031(3) 0.003(3)
C17 0.038(3) 0.076(4) 0.052(3) -0.011(3) 0.014(2) 0.004(3)
C18 0.059(4) 0.090(5) 0.073(4) -0.016(4) 0.032(3) 0.008(3)
C19 0.080(5) 0.081(6) 0.104(6) -0.019(4) 0.037(4) 0.022(4)
C20 0.083(5) 0.061(4) 0.087(5) -0.005(3) 0.030(4) 0.010(4)
C21 0.054(3) 0.062(4) 0.066(4) -0.004(3) 0.020(3) 0.001(3)
C22 0.033(2) 0.059(4) 0.042(3) -0.005(2) 0.003(2) 0.001(2)
C23 0.033(2) 0.057(3) 0.036(3) -0.003(2) 0.010(2) 0.000(2)
C24 0.027(2) 0.051(3) 0.028(2) -0.0014(19) 0.0072(18) -0.001(2)
C25 0.053(3) 0.052(3) 0.038(3) 0.006(2) 0.018(2) 0.006(2)
C26 0.067(3) 0.058(4) 0.035(3) 0.009(2) 0.022(3) -0.008(3)
C27 0.053(3) 0.060(4) 0.039(3) 0.003(2) 0.028(2) -0.003(3)
C28 0.037(2) 0.051(3) 0.021(2) 0.0010(19) 0.0099(18) -0.005(2)
C29 0.049(3) 0.065(4) 0.041(3) -0.004(2) 0.027(2) -0.011(2)
C30 0.046(3) 0.075(4) 0.042(3) 0.008(3) 0.017(2) 0.000(3)
C31 0.052(3) 0.082(5) 0.045(3) 0.011(3) 0.015(3) -0.011(3)
C32 0.034(3) 0.061(3) 0.044(3) 0.007(2) 0.016(2) -0.002(2)
N1 0.0329(19) 0.043(2) 0.0259(18) 0.0011(15) 0.0057(15) -0.0093(17)
N2 0.042(2) 0.056(3) 0.0220(18) 0.0027(17) 0.0093(16) -0.0056(19)
O1 0.090(3) 0.160(5) 0.070(3) 0.040(3) 0.044(3) -0.021(3)
O2 0.047(2) 0.115(4) 0.063(3) -0.003(3) 0.006(2) -0.019(2)
O3 0.050(2) 0.143(5) 0.086(3) 0.006(3) 0.031(2) -0.029(3)
O4 0.080(3) 0.117(4) 0.035(2) -0.018(2) 0.023(2) -0.029(3)
Ru1 0.0325(2) 0.0505(3) 0.0289(2) 0.00202(16) 0.01192(16) -0.00142(16)
Ru2 0.0326(2) 0.0530(3) 0.0284(2) 0.00397(16) 0.01319(16) -0.00264(16)

loop_
_atom_type_symbol
_atom_type_description
_atom_type_scat_dispersion_real
_atom_type_scat_dispersion_imag
_atom_type_scat_source
C C 0.0033 0.0016 'International Tables Vol C Tables 4.2.6.8 and 6.1.1.4'
H H 0.0000 0.0000 'International Tables Vol C Tables 4.2.6.8 and 6.1.1.4'
N N 0.0061 0.0033 'International Tables Vol C Tables 4.2.6.8 and 6.1.1.4'
O O 0.0106 0.0060 'International Tables Vol C Tables 4.2.6.8 and 6.1.1.4'
Br Br -0.2901 2.4595 'International Tables Vol C Tables 4.2.6.8 and 6.1.1.4'
Ru Ru -1.2594 0.8363 'International Tables Vol C Tables 4.2.6.8 and 6.1.1.4'

loop_
_geom_angle_atom_site_label_1
_geom_angle_atom_site_label_2
_geom_angle_atom_site_label_3
_geom_angle
C2 C1 C9 106.7(4)
C2 C1 Ru2 137.0(3)
C9 C1 Ru2 115.3(3)
C2 C1 Ru1 70.8(3)
C9 C1 Ru1 69.5(2)
Ru2 C1 Ru1 115.3(2)
C1 C2 C3 110.0(4)
C1 C2 Ru1 72.8(3)
C3 C2 Ru1 74.9(3)
C1 C2 H2 124.8
C3 C2 H2 124.8
Ru1 C2 H2 124.8
C4 C3 C2 132.2(5)
C4 C3 C8 120.2(5)
C2 C3 C8 107.6(4)
C4 C3 Ru1 123.9(4)
C2 C3 Ru1 68.2(3)
C8 C3 Ru1 72.4(3)
C5 C4 C3 120.2(6)
C5 C4 H4 119.9
C3 C4 H4 119.9
C4 C5 C6 119.6(6)
C4 C5 H5 120.2
C6 C5 H5 120.2
C7 C6 C5 122.7(6)
C7 C6 H6 118.6
C5 C6 H6 118.6
C6 C7 C8 119.4(5)
C6 C7 H7 120.3
C8 C7 H7 120.3
C7 C8 C3 117.8(5)
C7 C8 C9 136.1(5)
C3 C8 C9 106.1(4)
C7 C8 Ru1 125.1(4)
C3 C8 Ru1 71.4(3)
C9 C8 Ru1 67.0(3)
C1 C9 C8 109.2(4)
C1 C9 C10 117.6(4)
C8 C9 C10 132.9(4)
C1 C9 Ru1 72.8(2)
C8 C9 Ru1 75.9(3)
C10 C9 Ru1 122.1(3)
N2 C10 C11 120.9(5)
N2 C10 C9 115.8(4)
C11 C10 C9 123.3(5)
C12 C11 C10 119.8(6)
C12 C11 H11 120.1
C10 C11 H11 120.1
C13 C12 C11 120.1(5)
C13 C12 H12 120.0
C11 C12 H12 120.0
C12 C13 C14 118.0(5)
C12 C13 H13 121.0
C14 C13 H13 121.0
N2 C14 C13 125.1(5)
N2 C14 Br1 118.8(4)
C13 C14 Br1 116.1(4)
C23 C15 C16 108.3(5)
C23 C15 Ru2 114.3(4)
C16 C15 Ru2 136.4(4)
C15 C16 C17 104.0(5)
C15 C16 H16A 111.0
C17 C16 H16A 111.0
C15 C16 H16B 111.0
C17 C16 H16B 111.0
H16A C16 H16B 109.0
C22 C17 C18 120.9(6)
C22 C17 C16 109.4(5)
C18 C17 C16 129.7(6)
C19 C18 C17 120.1(7)
C19 C18 H18 119.9
C17 C18 H18 119.9
C18 C19 C20 119.7(6)
C18 C19 H19 120.2
C20 C19 H19 120.2
C19 C20 C21 121.5(7)
C19 C20 H20 119.3
C21 C20 H20 119.3
C22 C21 C20 119.0(6)
C22 C21 H21 120.5
C20 C21 H21 120.5
C17 C22 C21 118.8(5)
C17 C22 C23 107.2(5)
C21 C22 C23 134.1(5)
C15 C23 C24 118.9(5)
C15 C23 C22 110.5(4)
C24 C23 C22 130.5(5)
C25 C24 N1 120.6(4)
C25 C24 C23 124.9(5)
N1 C24 C23 114.5(4)
C24 C25 C26 119.8(5)
C24 C25 H25 120.1
C26 C25 H25 120.1
C27 C26 C25 119.2(5)
C27 C26 H26 120.4
C25 C26 H26 120.4
C26 C27 C28 122.1(5)
C26 C27 H27 119.0
C28 C27 H27 119.0
N1 C28 C27 117.5(4)
N1 C28 Ru1 120.7(3)
C27 C28 Ru1 121.8(4)
O4 C29 Ru1 176.7(5)
O3 C30 Ru1 177.0(5)
O1 C31 Ru2 178.8(7)
O2 C32 Ru2 178.5(5)
C28 N1 C24 120.7(4)
C28 N1 Ru2 125.4(3)
C24 N1 Ru2 113.7(3)
C14 N2 C10 116.0(4)
C14 N2 Ru2 131.0(4)
C10 N2 Ru2 113.0(3)
C30 Ru1 C29 95.1(2)
C30 Ru1 C28 88.2(2)
C29 Ru1 C28 89.3(2)
C30 Ru1 C9 102.56(19)
C29 Ru1 C9 157.6(2)
C28 Ru1 C9 104.79(17)
C30 Ru1 C2 156.9(2)
C29 Ru1 C2 96.96(19)
C28 Ru1 C2 111.44(18)
C9 Ru1 C2 61.84(17)
C30 Ru1 C1 137.55(19)
C29 Ru1 C1 127.24(18)
C28 Ru1 C1 89.91(18)
C9 Ru1 C1 37.72(15)
C2 Ru1 C1 36.39(17)
C30 Ru1 C3 121.9(2)
C29 Ru1 C3 97.6(2)
C28 Ru1 C3 148.03(18)
C9 Ru1 C3 61.30(18)
C2 Ru1 C3 36.86(17)
C1 Ru1 C3 61.14(18)
C30 Ru1 C8 95.8(2)
C29 Ru1 C8 128.1(2)
C28 Ru1 C8 141.59(17)
C9 Ru1 C8 37.05(18)
C2 Ru1 C8 61.33(17)
C1 Ru1 C8 61.84(17)
C3 Ru1 C8 36.18(18)
C32 Ru2 C31 88.5(2)
C32 Ru2 C1 94.7(2)
C31 Ru2 C1 96.6(2)
C32 Ru2 C15 85.8(2)
C31 Ru2 C15 96.7(2)
C1 Ru2 C15 166.68(18)
C32 Ru2 N1 92.69(18)
C31 Ru2 N1 174.8(2)
C1 Ru2 N1 88.38(16)
C15 Ru2 N1 78.30(17)
C32 Ru2 N2 172.2(2)
C31 Ru2 N2 90.36(19)
C1 Ru2 N2 77.67(16)
C15 Ru2 N2 102.01(17)
N1 Ru2 N2 89.10(13)

loop_
_geom_bond_atom_site_label_1
_geom_bond_atom_site_label_2
_geom_bond_distance
Br1 C14 1.887(5)
C1 C2 1.404(7)
C1 C9 1.448(6)
C1 Ru2 2.099(5)
C1 Ru1 2.261(4)
C2 C3 1.443(7)
C2 Ru1 2.235(5)
C2 H2 0.9800
C3 C4 1.409(7)
C3 C8 1.447(7)
C3 Ru1 2.323(5)
C4 C5 1.380(8)
C4 H4 0.9300
C5 C6 1.410(9)
C5 H5 0.9300
C6 C7 1.360(8)
C6 H6 0.9300
C7 C8 1.441(7)
C7 H7 0.9300
C8 C9 1.451(7)
C8 Ru1 2.337(5)
C9 C10 1.466(7)
C9 Ru1 2.218(4)
C10 N2 1.393(6)
C10 C11 1.395(7)
C11 C12 1.366(8)
C11 H11 0.9300
C12 C13 1.361(8)
C12 H12 0.9300
C13 C14 1.378(7)
C13 H13 0.9300
C14 N2 1.335(6)
C15 C23 1.371(7)
C15 C16 1.509(7)
C15 Ru2 2.101(5)
C16 C17 1.511(9)
C16 H16A 0.9700
C16 H16B 0.9700
C17 C22 1.395(8)
C17 C18 1.399(8)
C18 C19 1.365(10)
C18 H18 0.9300
C19 C20 1.378(10)
C19 H19 0.9300
C20 C21 1.403(8)
C20 H20 0.9300
C21 C22 1.398(8)
C21 H21 0.9300
C22 C23 1.485(7)
C23 C24 1.456(6)
C24 C25 1.374(7)
C24 N1 1.389(6)
C25 C26 1.383(7)
C25 H25 0.9300
C26 C27 1.360(7)
C26 H26 0.9300
C27 C28 1.413(6)
C27 H27 0.9300
C28 N1 1.367(6)
C28 Ru1 2.072(5)
C29 O4 1.125(6)
C29 Ru1 1.900(5)
C30 O3 1.132(6)
C30 Ru1 1.896(6)
C31 O1 1.129(6)
C31 Ru2 1.876(6)
C32 O2 1.135(6)
C32 Ru2 1.837(5)
N1 Ru2 2.170(4)
N2 Ru2 2.270(4)

loop_
_geom_torsion_atom_site_label_1
_geom_torsion_atom_site_label_2
_geom_torsion_atom_site_label_3
_geom_torsion_atom_site_label_4
_geom_torsion
C9 C1 C2 C3 -5.7(5)
Ru2 C1 C2 C3 -173.1(4)
Ru1 C1 C2 C3 -66.3(3)
C9 C1 C2 Ru1 60.6(3)
Ru2 C1 C2 Ru1 -106.8(4)
C1 C2 C3 C4 -178.4(5)
Ru1 C2 C3 C4 116.6(6)
C1 C2 C3 C8 2.8(5)
Ru1 C2 C3 C8 -62.1(3)
C1 C2 C3 Ru1 64.9(3)
C2 C3 C4 C5 178.9(5)
C8 C3 C4 C5 -2.5(8)
Ru1 C3 C4 C5 -90.8(6)
C3 C4 C5 C6 1.3(8)
C4 C5 C6 C7 1.5(9)
C5 C6 C7 C8 -2.8(9)
C6 C7 C8 C3 1.5(8)
C6 C7 C8 C9 179.9(6)
C6 C7 C8 Ru1 87.5(7)
C4 C3 C8 C7 1.1(7)
C2 C3 C8 C7 -180.0(4)
Ru1 C3 C8 C7 120.6(4)
C4 C3 C8 C9 -177.7(5)
C2 C3 C8 C9 1.2(5)
Ru1 C3 C8 C9 -58.2(3)
C4 C3 C8 Ru1 -119.5(5)
C2 C3 C8 Ru1 59.4(3)
C2 C1 C9 C8 6.4(5)
Ru2 C1 C9 C8 176.9(3)
Ru1 C1 C9 C8 67.8(3)
C2 C1 C9 C10 -179.2(4)
Ru2 C1 C9 C10 -8.7(5)
Ru1 C1 C9 C10 -117.8(4)
C2 C1 C9 Ru1 -61.4(3)
Ru2 C1 C9 Ru1 109.1(3)
C7 C8 C9 C1 176.8(5)
C3 C8 C9 C1 -4.7(5)
Ru1 C8 C9 C1 -65.7(3)
C7 C8 C9 C10 3.6(10)
C3 C8 C9 C10 -177.9(5)
Ru1 C8 C9 C10 121.0(6)
C7 C8 C9 Ru1 -117.4(6)
C3 C8 C9 Ru1 61.1(3)
C1 C9 C10 N2 3.3(6)
C8 C9 C10 N2 176.1(5)
Ru1 C9 C10 N2 -82.9(5)
C1 C9 C10 C11 -174.6(4)
C8 C9 C10 C11 -1.8(8)
Ru1 C9 C10 C11 99.2(5)
N2 C10 C11 C12 0.3(8)
C9 C10 C11 C12 178.1(5)
C10 C11 C12 C13 -1.2(9)
C11 C12 C13 C14 -0.4(9)
C12 C13 C14 N2 3.1(8)
C12 C13 C14 Br1 -174.0(4)
C23 C15 C16 C17 7.0(6)
Ru2 C15 C16 C17 174.7(4)
C15 C16 C17 C22 -4.1(6)
C15 C16 C17 C18 176.7(5)
C22 C17 C18 C19 1.3(9)
C16 C17 C18 C19 -179.6(6)
C17 C18 C19 C20 -0.9(10)
C18 C19 C20 C21 0.6(11)
C19 C20 C21 C22 -0.7(9)
C18 C17 C22 C21 -1.5(8)
C16 C17 C22 C21 179.3(5)
C18 C17 C22 C23 179.3(5)
C16 C17 C22 C23 0.0(6)
C20 C21 C22 C17 1.1(8)
C20 C21 C22 C23 -179.9(5)
C16 C15 C23 C24 171.1(4)
Ru2 C15 C23 C24 0.3(6)
C16 C15 C23 C22 -7.3(6)
Ru2 C15 C23 C22 -178.1(3)
C17 C22 C23 C15 4.6(5)
C21 C22 C23 C15 -174.4(5)
C17 C22 C23 C24 -173.5(5)
C21 C22 C23 C24 7.4(9)
C15 C23 C24 C25 -174.9(5)
C22 C23 C24 C25 3.2(8)
C15 C23 C24 N1 3.4(6)
C22 C23 C24 N1 -178.6(4)
N1 C24 C25 C26 1.9(7)
C23 C24 C25 C26 180.0(4)
C24 C25 C26 C27 0.6(8)
C25 C26 C27 C28 -3.0(8)
C26 C27 C28 N1 2.8(7)
C26 C27 C28 Ru1 -177.6(4)
C27 C28 N1 C24 -0.3(6)
Ru1 C28 N1 C24 -179.9(3)
C27 C28 N1 Ru2 -174.8(3)
Ru1 C28 N1 Ru2 5.6(5)
C25 C24 N1 C28 -2.0(6)
C23 C24 N1 C28 179.7(4)
C25 C24 N1 Ru2 173.1(3)
C23 C24 N1 Ru2 -5.2(4)
C13 C14 N2 C10 -3.9(7)
Br1 C14 N2 C10 173.1(3)
C13 C14 N2 Ru2 177.3(4)
Br1 C14 N2 Ru2 -5.7(6)
C11 C10 N2 C14 2.1(7)
C9 C10 N2 C14 -175.8(4)
C11 C10 N2 Ru2 -178.9(4)
C9 C10 N2 Ru2 3.2(5)
O3 C30 Ru1 C29 134(11)
O3 C30 Ru1 C28 -136(11)
O3 C30 Ru1 C9 -32(11)
O3 C30 Ru1 C2 13(12)
O3 C30 Ru1 C1 -48(12)
O3 C30 Ru1 C3 32(11)
O3 C30 Ru1 C8 5(11)
O4 C29 Ru1 C30 -168(10)
O4 C29 Ru1 C28 103(10)
O4 C29 Ru1 C9 -26(10)
O4 C29 Ru1 C2 -8(10)
O4 C29 Ru1 C1 14(10)
O4 C29 Ru1 C3 -45(10)
O4 C29 Ru1 C8 -67(10)
N1 C28 Ru1 C30 131.1(3)
C27 C28 Ru1 C30 -48.5(4)
N1 C28 Ru1 C29 -133.7(3)
C27 C28 Ru1 C29 46.6(4)
N1 C28 Ru1 C9 28.6(4)
C27 C28 Ru1 C9 -151.1(4)
N1 C28 Ru1 C2 -36.5(4)
C27 C28 Ru1 C2 143.8(4)
N1 C28 Ru1 C1 -6.5(3)
C27 C28 Ru1 C1 173.9(4)
N1 C28 Ru1 C3 -30.4(5)
C27 C28 Ru1 C3 149.9(4)
N1 C28 Ru1 C8 33.9(5)
C27 C28 Ru1 C8 -145.7(4)
C1 C9 Ru1 C30 -161.4(3)
C8 C9 Ru1 C30 83.0(3)
C10 C9 Ru1 C30 -49.2(4)
C1 C9 Ru1 C29 57.3(6)
C8 C9 Ru1 C29 -58.3(6)
C10 C9 Ru1 C29 169.5(5)
C1 C9 Ru1 C28 -69.9(3)
C8 C9 Ru1 C28 174.5(3)
C10 C9 Ru1 C28 42.3(4)
C1 C9 Ru1 C2 36.8(3)
C8 C9 Ru1 C2 -78.8(3)
C10 C9 Ru1 C2 149.0(4)
C8 C9 Ru1 C1 -115.6(4)
C10 C9 Ru1 C1 112.2(5)
C1 C9 Ru1 C3 79.0(3)
C8 C9 Ru1 C3 -36.7(3)
C10 C9 Ru1 C3 -168.9(4)
C1 C9 Ru1 C8 115.6(4)
C10 C9 Ru1 C8 -132.2(5)
C1 C2 Ru1 C30 -89.3(6)
C3 C2 Ru1 C30 27.7(6)
C1 C2 Ru1 C29 149.6(3)
C3 C2 Ru1 C29 -93.5(3)
C1 C2 Ru1 C28 57.6(3)
C3 C2 Ru1 C28 174.6(3)
C1 C2 Ru1 C9 -38.2(3)
C3 C2 Ru1 C9 78.8(3)
C3 C2 Ru1 C1 117.0(4)
C1 C2 Ru1 C3 -117.0(4)
C1 C2 Ru1 C8 -80.5(3)
C3 C2 Ru1 C8 36.5(3)
C2 C1 Ru1 C30 144.5(3)
C9 C1 Ru1 C30 27.5(4)
Ru2 C1 Ru1 C30 -81.7(3)
C2 C1 Ru1 C29 -39.2(4)
C9 C1 Ru1 C29 -156.2(3)
Ru2 C1 Ru1 C29 94.6(3)
C2 C1 Ru1 C28 -128.2(3)
C9 C1 Ru1 C28 114.8(3)
Ru2 C1 Ru1 C28 5.6(2)
C2 C1 Ru1 C9 117.0(4)
Ru2 C1 Ru1 C9 -109.2(4)
C9 C1 Ru1 C2 -117.0(4)
Ru2 C1 Ru1 C2 133.8(4)
C2 C1 Ru1 C3 37.6(3)
C9 C1 Ru1 C3 -79.4(3)
Ru2 C1 Ru1 C3 171.4(3)
C2 C1 Ru1 C8 79.0(3)
C9 C1 Ru1 C8 -38.0(3)
Ru2 C1 Ru1 C8 -147.2(3)
C4 C3 Ru1 C30 65.3(5)
C2 C3 Ru1 C30 -167.6(3)
C8 C3 Ru1 C30 -49.7(4)
C4 C3 Ru1 C29 -35.7(5)
C2 C3 Ru1 C29 91.4(3)
C8 C3 Ru1 C29 -150.6(3)
C4 C3 Ru1 C28 -136.6(4)
C2 C3 Ru1 C28 -9.5(5)
C8 C3 Ru1 C28 108.4(4)
C4 C3 Ru1 C9 152.5(5)
C2 C3 Ru1 C9 -80.4(3)
C8 C3 Ru1 C9 37.5(3)
C4 C3 Ru1 C2 -127.1(6)
C8 C3 Ru1 C2 117.9(4)
C4 C3 Ru1 C1 -164.2(5)
C2 C3 Ru1 C1 -37.1(3)
C8 C3 Ru1 C1 80.8(3)
C4 C3 Ru1 C8 115.0(6)
C2 C3 Ru1 C8 -117.9(4)
C7 C8 Ru1 C30 28.0(5)
C3 C8 Ru1 C30 139.4(3)
C9 C8 Ru1 C30 -103.1(3)
C7 C8 Ru1 C29 -73.2(5)
C3 C8 Ru1 C29 38.2(4)
C9 C8 Ru1 C29 155.6(3)
C7 C8 Ru1 C28 122.6(5)
C3 C8 Ru1 C28 -126.0(3)
C9 C8 Ru1 C28 -8.6(4)
C7 C8 Ru1 C9 131.2(6)
C3 C8 Ru1 C9 -117.5(4)
C7 C8 Ru1 C2 -148.5(5)
C3 C8 Ru1 C2 -37.2(3)
C9 C8 Ru1 C2 80.3(3)
C7 C8 Ru1 C1 169.9(6)
C3 C8 Ru1 C1 -78.7(3)
C9 C8 Ru1 C1 38.7(3)
C7 C8 Ru1 C3 -111.4(6)
C9 C8 Ru1 C3 117.5(4)
O2 C32 Ru2 C31 15(22)
O2 C32 Ru2 C1 -81(22)
O2 C32 Ru2 C15 112(22)
O2 C32 Ru2 N1 -170(100)
O2 C32 Ru2 N2 -67(22)
O1 C31 Ru2 C32 113(25)
O1 C31 Ru2 C1 -153(25)
O1 C31 Ru2 C15 27(25)
O1 C31 Ru2 N1 9(27)
O1 C31 Ru2 N2 -75(25)
C2 C1 Ru2 C32 -7.8(5)
C9 C1 Ru2 C32 -174.4(3)
Ru1 C1 Ru2 C32 -96.2(2)
C2 C1 Ru2 C31 -96.8(5)
C9 C1 Ru2 C31 96.5(3)
Ru1 C1 Ru2 C31 174.7(2)
C2 C1 Ru2 C15 84.2(9)
C9 C1 Ru2 C15 -82.5(8)
Ru1 C1 Ru2 C15 -4.3(9)
C2 C1 Ru2 N1 84.8(5)
C9 C1 Ru2 N1 -81.9(3)
Ru1 C1 Ru2 N1 -3.65(19)
C2 C1 Ru2 N2 174.2(5)
C9 C1 Ru2 N2 7.6(3)
Ru1 C1 Ru2 N2 85.8(2)
C23 C15 Ru2 C32 91.2(4)
C16 C15 Ru2 C32 -76.0(5)
C23 C15 Ru2 C31 179.3(4)
C16 C15 Ru2 C31 12.0(5)
C23 C15 Ru2 C1 -1.7(10)
C16 C15 Ru2 C1 -169.0(6)
C23 C15 Ru2 N1 -2.4(3)
C16 C15 Ru2 N1 -169.6(5)
C23 C15 Ru2 N2 -88.9(4)
C16 C15 Ru2 N2 103.8(5)
C28 N1 Ru2 C32 93.9(4)
C24 N1 Ru2 C32 -81.0(3)
C28 N1 Ru2 C31 -163(2)
C24 N1 Ru2 C31 23(2)
C28 N1 Ru2 C1 -0.8(3)
C24 N1 Ru2 C1 -175.7(3)
C28 N1 Ru2 C15 179.0(3)
C24 N1 Ru2 C15 4.2(3)
C28 N1 Ru2 N2 -78.5(3)
C24 N1 Ru2 N2 106.6(3)
C14 N2 Ru2 C32 158.2(12)
C10 N2 Ru2 C32 -20.7(14)
C14 N2 Ru2 C31 76.3(5)
C10 N2 Ru2 C31 -102.6(4)
C14 N2 Ru2 C1 172.9(5)
C10 N2 Ru2 C1 -5.9(3)
C14 N2 Ru2 C15 -20.7(5)
C10 N2 Ru2 C15 160.5(3)
C14 N2 Ru2 N1 -98.5(4)
C10 N2 Ru2 N1 82.6(3)
